data_4029572
loop_
_publ_author_name
'Berni, Emanuela'
'Dolain, Christel'
'Kauffmann, Brice'
'L\'eger, Jean-Michel'
'Zhan, Chuanlang'
'Huc, Ivan'

_publ_section_title
;
 Expanding the registry of aromatic amide foldamers: folding,
 photochemistry and assembly using diaza-anthracene units.
;
_journal_issue 7
_journal_name_full 'The Journal of organic chemistry'
_journal_page_first 2687
_journal_page_last 2694
_journal_paper_doi 10.1021/jo702602w
_journal_volume 73
_journal_year 2008
_chemical_formula_sum 'C97.45 H74 Cl2.6 N18 O24.5'
_chemical_formula_weight 2184.33
_chemical_name_systematic ?
_space_group_IT_number 15
_symmetry_cell_setting monoclinic
_symmetry_space_group_name_Hall '-C 2yc'
_symmetry_space_group_name_H-M 'C 1 2/c 1'
_atom_sites_solution_hydrogens geom
_atom_sites_solution_primary direct
_atom_sites_solution_secondary difmap
_audit_creation_method SHELXL-97
_cell_angle_alpha 90.00
_cell_angle_beta 115.59(3)
_cell_angle_gamma 90.00
_cell_formula_units_Z 8
_cell_length_a 31.540(6)
_cell_length_b 24.658(5)
_cell_length_c 30.770(6)
_cell_measurement_reflns_used 100264
_cell_measurement_temperature 293(2)
_cell_measurement_theta_max 50.43
_cell_volume 21583(9)
_computing_structure_refinement 'SHELXL-97 (Sheldrick, 1997)'
_diffrn_ambient_temperature 173(2)
_diffrn_measured_fraction_theta_full 0.999
_diffrn_measured_fraction_theta_max 0.999
_diffrn_radiation_source 'rotating anode'
_diffrn_radiation_type CuK\a
_diffrn_radiation_wavelength 1.54178
_diffrn_reflns_av_R_equivalents 0.1113
_diffrn_reflns_av_sigmaI/netI 0.0350
_diffrn_reflns_limit_h_max 31
_diffrn_reflns_limit_h_min -31
_diffrn_reflns_limit_k_max 24
_diffrn_reflns_limit_k_min -24
_diffrn_reflns_limit_l_max 30
_diffrn_reflns_limit_l_min -30
_diffrn_reflns_number 100264
_diffrn_reflns_theta_full 50.43
_diffrn_reflns_theta_max 50.43
_diffrn_reflns_theta_min 2.37
_exptl_absorpt_coefficient_mu 0.782
_exptl_absorpt_correction_type none
_exptl_crystal_colour yellow
_exptl_crystal_density_diffrn 1.345
_exptl_crystal_density_method 'not measured'
_exptl_crystal_description eb117
_exptl_crystal_F_000 9208
_refine_diff_density_max 1.136
_refine_diff_density_min -0.626
_refine_diff_density_rms 0.209
_refine_ls_extinction_coef 0.00008(5)
_refine_ls_extinction_expression Fc^*^=kFc[1+0.001xFc^2^\l^3^/sin(2\q)]^-1/4^
_refine_ls_extinction_method SHELXL
_refine_ls_goodness_of_fit_ref 2.141
_refine_ls_hydrogen_treatment mixed
_refine_ls_matrix_type full
_refine_ls_number_parameters 1201
_refine_ls_number_reflns 11291
_refine_ls_number_restraints 1299
_refine_ls_restrained_S_all 2.094
_refine_ls_R_factor_all 0.3417
_refine_ls_R_factor_gt 0.3295
_refine_ls_shift/su_max 1.001
_refine_ls_shift/su_mean 0.186
_refine_ls_structure_factor_coef Fsqd
_refine_ls_weighting_details 'calc w=1/[\s^2^(Fo^2^)+(0.2000P)^2^+0.0000P] where P=(Fo^2^+2Fc^2^)/3'
_refine_ls_weighting_scheme calc
_refine_ls_wR_factor_gt 0.6892
_refine_ls_wR_factor_ref 0.6937
_reflns_number_gt 9585
_reflns_number_total 11291
_reflns_threshold_expression >2sigma(I)
_cod_data_source_file jo702602w-file006.cif
_cod_data_source_block eb117
_cod_depositor_comments
;
 Changing the _chemical_formula_sum data item value from
 'C98.5 H74 L2.6 N18 O24.5' to 'C97.45 H74 Cl2.6 N18 O24.5'.

 Antanas Vaitkus,
 2017-01-15

The following automatic conversions were performed:

'_symmetry_cell_setting' value 'Monoclinic' changed to 'monoclinic'
according to
/usr/data/users/saulius/automatic-downloads/retrospective/ACS/lib/dictionaries/cif_core.dic
dictionary named 'cif_core.dic' version 2.4.2 from 2011-04-26.

Automatic conversion script
Id: cif_fix_values 2281 2013-09-26 08:29:07Z andrius 
;
_cod_original_cell_volume 21582(7)
_cod_original_sg_symbol_H-M C2/c
_cod_original_formula_sum 'C97.5 H74 N18 O24.5  CL2.6'
_cod_database_code 4029572

loop_
_symmetry_equiv_pos_as_xyz
'x, y, z'
'-x, y, -z+1/2'
'x+1/2, y+1/2, z'
'-x+1/2, y+1/2, -z+1/2'
'-x, -y, -z'
'x, -y, z-1/2'
'-x+1/2, -y+1/2, -z'
'x+1/2, -y+1/2, z-1/2'

loop_
_atom_site_label
_atom_site_type_symbol
_atom_site_fract_x
_atom_site_fract_y
_atom_site_fract_z
_atom_site_U_iso_or_equiv
_atom_site_adp_type
_atom_site_occupancy
_atom_site_symmetry_multiplicity
_atom_site_calc_flag
_atom_site_refinement_flags
N30 N 0.6564(4) 0.0024(5) 0.2361(4) 0.114(3) Uani 1 1 d U
H30 H 0.6414 0.0271 0.2154 0.136 Uiso 1 1 calc R
O7 O 0.6558(4) -0.0889(4) 0.2406(4) 0.148(4) Uani 1 1 d U
O3 O 0.5802(3) 0.3785(4) 0.4554(4) 0.141(3) Uani 1 1 d U
O4 O 0.5643(4) 0.4470(4) 0.3031(5) 0.148(3) Uani 1 1 d U
N3 N 0.5563(4) 0.2650(5) 0.1700(4) 0.131(3) Uani 1 1 d U
H3 H 0.5601 0.2432 0.1932 0.158 Uiso 1 1 calc R
O9 O 0.7772(3) 0.2270(4) 0.3457(3) 0.129(3) Uani 1 1 d U
O5 O 0.5502(4) 0.3554(4) 0.1499(4) 0.145(3) Uani 1 1 d U
C013 C 0.5630(5) 0.2539(5) 0.3282(6) 0.128(4) Uani 1 1 d DU
C019 C 0.5593(7) 0.1964(6) 0.3084(6) 0.159(6) Uani 1 1 d DU
H01A H 0.5604 0.1708 0.3324 0.238 Uiso 1 1 calc R
H01B H 0.5850 0.1898 0.3003 0.238 Uiso 1 1 calc R
H01C H 0.5302 0.1925 0.2801 0.238 Uiso 1 1 calc R
O2 O 0.5728(4) 0.1838(5) 0.5150(5) 0.154(4) Uani 1 1 d U
N4 N 0.5669(4) 0.1033(6) 0.1074(4) 0.137(4) Uani 1 1 d U
H4 H 0.5847 0.0956 0.1370 0.164 Uiso 1 1 calc R
C035 C 0.6467(5) -0.0467(7) 0.2251(5) 0.111(4) Uani 1 1 d U
N510 N 0.3023(5) 0.1208(6) 0.3071(5) 0.171(4) Uani 1 1 d DU
H510 H 0.2972 0.1049 0.2804 0.205 Uiso 1 1 calc R
N8 N 0.7440(4) 0.1477(5) 0.3298(4) 0.126(4) Uani 1 1 d U
H8 H 0.7247 0.1667 0.3060 0.151 Uiso 1 1 calc R
O1 O 0.5684(6) 0.1336(6) 0.4511(5) 0.196(5) Uani 1 1 d U
O6 O 0.5362(5) 0.0657(6) 0.0328(4) 0.191(5) Uani 1 1 d U
C045 C 0.5537(5) 0.3195(7) 0.1791(6) 0.130(4) Uani 1 1 d U
C052 C 0.5684(4) 0.3646(6) 0.3632(5) 0.118(3) Uani 1 1 d U
H052 H 0.5703 0.4000 0.3745 0.141 Uiso 1 1 calc R
C054 C 0.8129(4) 0.2755(7) 0.4239(6) 0.145(5) Uani 1 1 d U
H05A H 0.7817 0.2882 0.4160 0.217 Uiso 1 1 calc R
H05B H 0.8351 0.3035 0.4405 0.217 Uiso 1 1 calc R
H05C H 0.8193 0.2441 0.4442 0.217 Uiso 1 1 calc R
C058 C 0.8621(5) 0.2441(6) 0.3821(6) 0.130(4) Uani 1 1 d U
H05D H 0.8706 0.2106 0.3996 0.195 Uiso 1 1 calc R
H05E H 0.8846 0.2716 0.3996 0.195 Uiso 1 1 calc R
H05F H 0.8617 0.2392 0.3510 0.195 Uiso 1 1 calc R
C1 C 0.7348(3) 0.0921(3) 0.3295(3) 0.122(4) Uani 1 1 d GU
C2 C 0.7548(4) 0.0577(4) 0.3690(2) 0.163(6) Uani 1 1 d GU
H2 H 0.7762 0.0711 0.3985 0.196 Uiso 1 1 calc R
C3 C 0.7426(4) 0.0031(4) 0.3642(3) 0.163(6) Uani 1 1 d GU
H3A H 0.7560 -0.0200 0.3906 0.196 Uiso 1 1 calc R
C4 C 0.7105(4) -0.0171(3) 0.3200(4) 0.159(6) Uani 1 1 d GU
H4A H 0.7023 -0.0536 0.3168 0.190 Uiso 1 1 calc R
C5 C 0.6905(3) 0.0174(3) 0.2806(3) 0.112(4) Uani 1 1 d GU
N6 N 0.7026(3) 0.0720(3) 0.2853(2) 0.106(3) Uani 1 1 d GU
C8 C 0.6102(3) -0.0457(4) 0.1689(3) 0.135(4) Uani 1 1 d GU
C9 C 0.5938(4) -0.0932(4) 0.1424(4) 0.136(4) Uani 1 1 d GU
H9 H 0.6026 -0.1267 0.1575 0.163 Uiso 1 1 calc R
C10 C 0.5642(4) -0.0905(4) 0.0934(4) 0.171(6) Uani 1 1 d GU
H10 H 0.5532 -0.1222 0.0758 0.206 Uiso 1 1 calc R
C11 C 0.5511(4) -0.0403(5) 0.0709(3) 0.172(6) Uani 1 1 d GU
H11 H 0.5313 -0.0385 0.0381 0.207 Uiso 1 1 calc R
C12 C 0.5675(4) 0.0071(4) 0.0973(3) 0.144(4) Uani 1 1 d GU
N13 N 0.5971(3) 0.0044(4) 0.1463(3) 0.131(3) Uani 1 1 d GU
C14 C 0.5554(3) 0.1532(3) 0.0966(4) 0.137(4) Uani 1 1 d GU
C15 C 0.5451(4) 0.1765(5) 0.0520(3) 0.159(6) Uani 1 1 d GU
H15 H 0.5423 0.1547 0.0262 0.191 Uiso 1 1 calc R
C16 C 0.5391(4) 0.2322(5) 0.0460(3) 0.158(5) Uani 1 1 d GU
H16 H 0.5322 0.2478 0.0162 0.189 Uiso 1 1 calc R
C17 C 0.5433(4) 0.2647(3) 0.0846(4) 0.136(4) Uani 1 1 d GU
H17 H 0.5392 0.3021 0.0806 0.163 Uiso 1 1 calc R
C18 C 0.5535(3) 0.2414(4) 0.1292(3) 0.118(3) Uani 1 1 d GU
N19 N 0.5596(3) 0.1856(4) 0.1352(3) 0.121(3) Uani 1 1 d GU
C20 C 0.5579(3) 0.3317(4) 0.2255(3) 0.122(4) Uani 1 1 d GU
C21 C 0.5595(3) 0.3851(3) 0.2405(4) 0.128(4) Uani 1 1 d GU
H21 H 0.5590 0.4134 0.2203 0.154 Uiso 1 1 calc R
C22 C 0.5620(3) 0.3962(3) 0.2858(4) 0.128(4) Uani 1 1 d GU
C23 C 0.5628(4) 0.3540(4) 0.3161(3) 0.129(4) Uani 1 1 d GU
C24 C 0.5611(3) 0.3006(3) 0.3010(3) 0.136(4) Uani 1 1 d GU
N25 N 0.5587(3) 0.2894(3) 0.2557(3) 0.110(3) Uani 1 1 d GU
C26 C 0.5687(3) 0.2666(4) 0.3754(3) 0.124(4) Uani 1 1 d GU
C27 C 0.5709(3) 0.3187(3) 0.3935(4) 0.124(4) Uani 1 1 d GU
C28 C 0.5746(4) 0.3260(3) 0.4398(4) 0.140(4) Uani 1 1 d GU
C29 C 0.5760(4) 0.2813(5) 0.4680(3) 0.151(5) Uani 1 1 d GU
H29 H 0.5785 0.2863 0.4989 0.181 Uiso 1 1 calc R
C30 C 0.5738(4) 0.2293(4) 0.4498(3) 0.132(4) Uani 1 1 d GU
N31 N 0.5702(3) 0.2219(3) 0.4035(3) 0.119(3) Uani 1 1 d GU
C32 C 0.5602(6) 0.0386(6) 0.4339(5) 0.194(6) Uani 1 1 d GDU
C33 C 0.5711(6) -0.0154(7) 0.4472(4) 0.209(7) Uani 1 1 d GDU
H33 H 0.5921 -0.0240 0.4786 0.251 Uiso 1 1 calc R
C34 C 0.5505(6) -0.0563(4) 0.4135(6) 0.191(7) Uani 1 1 d GDU
C35 C 0.5191(6) -0.0433(5) 0.3666(5) 0.200(7) Uani 1 1 d GDU
C36 C 0.5082(5) 0.0106(6) 0.3534(4) 0.193(7) Uani 1 1 d GDU
N37 N 0.5287(6) 0.0516(4) 0.3870(6) 0.212(7) Uani 1 1 d GDU
C38 C 0.4554(4) -0.0121(7) 0.2702(5) 0.170(5) Uani 1 1 d GDU
C39 C 0.4615(4) -0.0674(8) 0.2799(4) 0.194(6) Uani 1 1 d GDU
C40 C 0.4376(6) -0.1047(5) 0.2436(6) 0.186(5) Uani 1 1 d GU
C41 C 0.4077(5) -0.0867(6) 0.1977(5) 0.199(6) Uani 1 1 d GU
H41 H 0.3917 -0.1117 0.1735 0.238 Uiso 1 1 calc R
C42 C 0.4016(5) -0.0315(7) 0.1880(4) 0.182(6) Uani 1 1 d GDU
N43 N 0.4255(5) 0.0058(5) 0.2243(6) 0.226(7) Uani 1 1 d GU
C44 C 0.3397(6) 0.0799(6) 0.0969(5) 0.191(6) Uani 1 1 d GDU
C45 C 0.3273(7) 0.0579(5) 0.0514(6) 0.235(9) Uani 1 1 d GDU
H45 H 0.3320 0.0212 0.0481 0.282 Uiso 1 1 calc R
C46 C 0.3079(7) 0.0909(7) 0.0109(4) 0.249(9) Uani 1 1 d GDU
H46 H 0.2997 0.0762 -0.0196 0.299 Uiso 1 1 calc R
C47 C 0.3009(6) 0.1457(7) 0.0158(5) 0.211(7) Uani 1 1 d GDU
H47 H 0.2879 0.1678 -0.0114 0.253 Uiso 1 1 calc R
C48 C 0.3132(5) 0.1677(5) 0.0613(6) 0.211(6) Uani 1 1 d GDU
N49 N 0.3326(5) 0.1348(7) 0.1018(5) 0.195(5) Uani 1 1 d GDU
C50 C 0.3189(4) 0.2996(6) 0.1152(5) 0.200(6) Uani 1 1 d GDU
C51 C 0.3140(4) 0.3489(7) 0.0916(4) 0.190(6) Uani 1 1 d GDU
H51 H 0.3098 0.3496 0.0598 0.228 Uiso 1 1 calc R
C52 C 0.3155(5) 0.3971(5) 0.1156(6) 0.214(7) Uani 1 1 d GU
H52 H 0.3123 0.4301 0.0998 0.257 Uiso 1 1 calc R
C53 C 0.3218(5) 0.3961(5) 0.1632(6) 0.215(7) Uani 1 1 d GDU
H53 H 0.3228 0.4283 0.1792 0.258 Uiso 1 1 calc R
C54 C 0.3266(4) 0.3468(6) 0.1868(4) 0.180(5) Uani 1 1 d GDU
N55 N 0.3252(4) 0.2985(5) 0.1628(5) 0.200(5) Uani 1 1 d GDU
C56 C 0.3243(4) 0.2594(5) 0.2701(5) 0.182(6) Uani 1 1 d GDU
C57 C 0.3306(5) 0.2877(5) 0.3115(7) 0.203(6) Uani 1 1 d GDU
H57 H 0.3359 0.3249 0.3133 0.244 Uiso 1 1 calc R
C58 C 0.3288(5) 0.2605(7) 0.3502(5) 0.215(7) Uani 1 1 d GDU
H58 H 0.3330 0.2795 0.3779 0.257 Uiso 1 1 calc R
C59 C 0.3208(5) 0.2049(7) 0.3476(4) 0.210(7) Uani 1 1 d GDU
H59 H 0.3196 0.1867 0.3735 0.252 Uiso 1 1 calc R
C60 C 0.3145(4) 0.1766(5) 0.3062(5) 0.173(5) Uani 1 1 d GDU
N61 N 0.3163(4) 0.2038(5) 0.2675(4) 0.164(4) Uani 1 1 d GDU
C062 C 0.8171(5) 0.2602(7) 0.3764(6) 0.129(4) Uani 1 1 d U
O11 O 0.5551(7) -0.1130(5) 0.4196(7) 0.233(7) Uani 1 1 d DU
O600 O 0.3583(7) -0.0477(7) 0.1060(6) 0.231(7) Uani 1 1 d U
C072 C 0.5688(7) 0.4957(7) 0.2785(8) 0.165(6) Uani 1 1 d U
H07A H 0.5402 0.5018 0.2495 0.198 Uiso 1 1 calc R
H07B H 0.5946 0.4917 0.2696 0.198 Uiso 1 1 calc R
C078 C 0.5728(7) 0.1811(8) 0.4787(7) 0.147(5) Uani 1 1 d U
C079 C 0.5524(7) 0.0608(8) 0.0743(7) 0.159(5) Uani 1 1 d U
C080 C 0.4688(9) 0.0864(8) 0.2936(7) 0.189(7) Uani 1 1 d DU
H08A H 0.4464 0.0899 0.2605 0.284 Uiso 1 1 calc R
H08B H 0.4977 0.1035 0.2982 0.284 Uiso 1 1 calc R
H08C H 0.4566 0.1035 0.3139 0.284 Uiso 1 1 calc R
C083 C 0.5901(8) 0.3920(7) 0.5056(7) 0.167(6) Uani 1 1 d U
H08D H 0.5638 0.3808 0.5119 0.201 Uiso 1 1 calc R
H08E H 0.6177 0.3723 0.5275 0.201 Uiso 1 1 calc R
O10 O 0.4508(7) -0.1591(8) 0.2648(7) 0.236(6) Uani 1 1 d DU
C086 C 0.5978(11) 0.4491(10) 0.5142(9) 0.206(8) Uani 1 1 d U
H086 H 0.5695 0.4681 0.4917 0.247 Uiso 1 1 calc R
N601 N 0.3627(7) 0.0447(8) 0.1342(6) 0.191(5) Uani 1 1 d U
H601 H 0.3757 0.0619 0.1611 0.229 Uiso 1 1 calc R
C098 C 0.5780(10) 0.5428(8) 0.3125(11) 0.209(8) Uani 1 1 d U
H098 H 0.5467 0.5490 0.3109 0.250 Uiso 1 1 calc R
C102 C 0.2902(8) -0.0207(13) 0.3676(11) 0.262(11) Uani 1 1 d DU
H10A H 0.2991 0.0036 0.3946 0.393 Uiso 1 1 calc R
H10B H 0.3168 -0.0270 0.3608 0.393 Uiso 1 1 calc R
H10C H 0.2798 -0.0544 0.3752 0.393 Uiso 1 1 calc R
C105 C 0.6041(12) 0.5394(12) 0.3601(12) 0.253(11) Uani 1 1 d U
H10D H 0.6001 0.5717 0.3753 0.379 Uiso 1 1 calc R
H10E H 0.6366 0.5355 0.3666 0.379 Uiso 1 1 calc R
H10F H 0.5943 0.5085 0.3725 0.379 Uiso 1 1 calc R
C107 C 0.8012(6) 0.3096(7) 0.3440(7) 0.159(5) Uani 1 1 d U
H10G H 0.7702 0.3199 0.3394 0.239 Uiso 1 1 calc R
H10H H 0.8009 0.3012 0.3133 0.239 Uiso 1 1 calc R
H10I H 0.8226 0.3391 0.3586 0.239 Uiso 1 1 calc R
O505 O 0.6078(8) 0.0819(6) 0.5117(6) 0.238(8) Uani 1 1 d U
C110 C 0.5833(10) 0.0802(9) 0.4717(8) 0.201(7) Uani 1 1 d DU
C113 C 0.6496(11) -0.1091(10) 0.5217(10) 0.238(10) Uani 1 1 d U
C114 C 0.2492(11) -0.0470(12) 0.2945(14) 0.306(14) Uani 1 1 d DU
H11A H 0.2240 -0.0434 0.2628 0.459 Uiso 1 1 calc R
H11B H 0.2440 -0.0784 0.3099 0.459 Uiso 1 1 calc R
H11C H 0.2785 -0.0509 0.2922 0.459 Uiso 1 1 calc R
C115 C 0.4251(13) -0.2018(12) 0.2301(11) 0.278(11) Uani 1 1 d DU
C116 C 0.7774(5) 0.1719(7) 0.3615(6) 0.127(4) Uani 1 1 d U
C120 C 0.5819(11) 0.5912(9) 0.2801(12) 0.253(11) Uani 1 1 d U
H12A H 0.5568 0.5884 0.2483 0.379 Uiso 1 1 calc R
H12B H 0.6115 0.5891 0.2784 0.379 Uiso 1 1 calc R
H12C H 0.5797 0.6252 0.2942 0.379 Uiso 1 1 calc R
C504 C 0.6384(11) 0.4687(12) 0.5059(9) 0.244(11) Uani 1 1 d U
H50A H 0.6343 0.4581 0.4743 0.366 Uiso 1 1 calc R
H50B H 0.6670 0.4532 0.5296 0.366 Uiso 1 1 calc R
H50C H 0.6402 0.5075 0.5085 0.366 Uiso 1 1 calc R
C516 C 0.3709(7) -0.0077(10) 0.1409(6) 0.183(6) Uani 1 1 d DU
O878 O 0.8274(14) 0.547(5) 0.430(4) 0.95(12) Uani 1 1 d .
C503 C 0.6044(12) 0.4612(10) 0.5562(9) 0.253(11) Uani 1 1 d U
H50D H 0.6089 0.4996 0.5608 0.379 Uiso 1 1 calc R
H50E H 0.6318 0.4427 0.5789 0.379 Uiso 1 1 calc R
H50F H 0.5775 0.4505 0.5612 0.379 Uiso 1 1 calc R
O90 O 0.828(3) 0.734(2) 0.650(4) 0.79(9) Uani 1 1 d U
C602 C 0.4961(6) -0.0803(9) 0.3269(6) 0.192(6) Uani 1 1 d DU
H602 H 0.5049 -0.1166 0.3327 0.230 Uiso 1 1 calc R
C601 C 0.4776(6) 0.0264(8) 0.3066(6) 0.190(6) Uani 1 1 d DU
C604 C 0.4474(17) -0.2395(15) 0.3054(13) 0.308(14) Uani 1 1 d U
C605 C 0.6741(10) -0.1618(8) 0.5184(10) 0.241(10) Uani 1 1 d U
C888 C 0.3079(9) 0.2249(8) 0.0572(8) 0.224(7) Uani 1 1 d DU
C779 C 0.2966(7) 0.0865(12) 0.3380(8) 0.176(5) Uani 1 1 d U
C782 C 0.2240(11) 0.0324(13) 0.3495(12) 0.280(13) Uani 1 1 d DU
H78A H 0.1946 0.0457 0.3255 0.420 Uiso 1 1 calc R
H78B H 0.2423 0.0621 0.3685 0.420 Uiso 1 1 calc R
H78C H 0.2183 0.0069 0.3699 0.420 Uiso 1 1 calc R
C780 C 0.2512(10) 0.0041(12) 0.3245(9) 0.238(8) Uani 1 1 d DU
O671 O 0.2897(7) 0.1021(11) 0.3694(5) 0.274(9) Uani 1 1 d U
O787 O 0.2768(6) 0.0359(9) 0.3090(7) 0.229(6) Uani 1 1 d U
O683 O 0.198(4) 0.860(2) 0.060(4) 0.86(7) Uani 1 1 d U
O820 O 0.238(3) 0.848(3) 0.969(2) 1.14(8) Uani 1 1 d .
O888 O 0.3075(5) 0.2719(8) 0.0323(6) 0.242(7) Uani 1 1 d DU
N650 N 0.3213(8) 0.2391(6) 0.1049(6) 0.236(6) Uani 1 1 d DU
H650 H 0.3304 0.2153 0.1275 0.283 Uiso 1 1 calc R
O988 O 0.5000 0.535(3) 0.2500 0.66(8) Uani 1 2 d S
C68 C 0.4402(15) -0.2568(14) 0.2485(14) 0.306(13) Uani 1 1 d DU
C66 C 0.256(6) 0.860(3) 0.090(7) 0.87(7) Uani 1 1 d U
C480 C 0.3192(11) 0.3331(6) 0.2287(7) 0.184(7) Uani 0.57(5) 1 d PDU
O68 O 0.8052(4) 0.1566(5) 0.3985(4) 0.168(4) Uani 1 1 d U
Cl3 Cl 0.3888(14) 0.4851(13) 0.3240(9) 0.60(2) Uani 0.96(5) 1 d PDU
Cl11 Cl 0.3993(19) 0.5891(17) 0.3308(17) 0.58(2) Uani 0.72(5) 1 d PDU
O69 O 0.103(3) 0.8627(17) -0.014(2) 0.61(4) Uani 1 1 d U
C70 C 0.5998(8) -0.1136(7) 0.4655(6) 0.177(6) Uani 1 1 d DU
C71 C 0.4883(9) -0.1830(12) 0.3164(11) 0.232(8) Uani 1 1 d U
O75 O 0.4942(14) 0.699(3) 0.4155(17) 0.53(3) Uani 1 1 d .
C72 C 0.484(2) -0.2794(15) 0.3363(16) 0.40(3) Uani 1 1 d U
O74 O 0.124(3) 0.8836(13) 0.073(2) 0.57(3) Uani 1 1 d U
C77 C 0.4124(14) 0.5336(15) 0.3706(14) 0.63(3) Uani 0.26(8) 1 d PDU
Cl12 Cl 0.3593(19) 0.562(3) 0.327(2) 0.55(3) Uani 0.46(4) 1 d PDU
C73 C 0.8087(13) 0.732(3) 0.708(3) 0.61(7) Uani 1 1 d .
C91 C 0.8142(10) 0.8042(15) 0.6623(15) 0.35(2) Uani 1 1 d U
C93 C 0.086(5) 0.878(3) 0.019(4) 0.58(4) Uani 1 1 d U
C92 C 0.2273(18) 0.967(5) -0.007(2) 0.65(9) Uani 1 1 d .
Cl10 Cl 0.4735(16) 0.531(3) 0.3859(15) 0.68(4) Uani 0.52(5) 1 d PDU
N190 N 0.3223(5) 0.2759(6) 0.2275(6) 0.191(5) Uani 1 1 d DU
H190 H 0.3228 0.2561 0.2047 0.229 Uiso 1 1 calc R
O890 O 0.3289(5) 0.3689(6) 0.2532(6) 0.205(5) Uani 1 1 d DU
C771 C 0.6135(9) -0.1953(8) 0.4247(10) 0.147(10) Uani 0.70(5) 1 d PU
C770 C 0.6043(9) -0.1858(8) 0.4656(8) 0.168(7) Uani 0.92(5) 1 d PU
C772 C 0.6372(8) -0.2079(8) 0.5049(8) 0.183(8) Uani 1.00(5) 1 d U

loop_
_atom_site_aniso_label
_atom_site_aniso_U_11
_atom_site_aniso_U_22
_atom_site_aniso_U_33
_atom_site_aniso_U_23
_atom_site_aniso_U_13
_atom_site_aniso_U_12
N30 0.121(8) 0.108(6) 0.107(6) 0.002(5) 0.045(5) -0.009(6)
O7 0.180(9) 0.094(6) 0.177(9) -0.019(6) 0.083(7) -0.018(6)
O3 0.127(7) 0.145(6) 0.157(7) -0.035(6) 0.067(6) -0.013(6)
O4 0.139(8) 0.115(5) 0.211(10) -0.008(6) 0.095(7) 0.006(6)
N3 0.124(8) 0.139(7) 0.125(7) 0.000(6) 0.049(7) -0.004(7)
O9 0.096(5) 0.135(6) 0.134(6) -0.029(5) 0.031(5) -0.019(5)
O5 0.140(8) 0.144(7) 0.167(8) 0.019(6) 0.083(7) 0.005(6)
C013 0.131(10) 0.127(7) 0.130(8) -0.018(6) 0.060(9) -0.024(8)
C019 0.193(16) 0.125(8) 0.144(12) -0.023(8) 0.059(12) -0.030(10)
O2 0.152(8) 0.196(10) 0.139(8) 0.010(7) 0.084(8) -0.006(7)
N4 0.146(9) 0.168(7) 0.074(6) -0.009(5) 0.027(6) 0.011(8)
C035 0.113(9) 0.109(7) 0.133(7) -0.004(6) 0.074(6) -0.028(8)
N510 0.171(11) 0.222(10) 0.122(9) 0.040(8) 0.066(8) 0.054(10)
N8 0.120(8) 0.140(6) 0.096(7) -0.006(6) 0.027(5) -0.033(6)
O1 0.278(14) 0.158(7) 0.159(9) -0.003(6) 0.101(9) -0.010(9)
O6 0.209(12) 0.212(11) 0.102(7) -0.042(6) 0.020(8) 0.000(9)
C045 0.114(9) 0.140(8) 0.125(8) 0.011(6) 0.042(9) 0.003(9)
C052 0.081(7) 0.113(7) 0.145(8) -0.026(6) 0.036(8) -0.002(7)
C054 0.065(7) 0.216(15) 0.153(9) -0.054(9) 0.048(7) -0.025(8)
C058 0.103(7) 0.145(10) 0.174(13) -0.037(9) 0.089(8) -0.046(7)
C1 0.095(8) 0.136(7) 0.096(7) -0.001(6) 0.006(6) -0.010(7)
C2 0.141(11) 0.157(9) 0.102(8) 0.017(7) -0.032(8) -0.006(9)
C3 0.168(14) 0.150(9) 0.118(9) 0.023(8) 0.010(9) 0.001(10)
C4 0.175(14) 0.121(9) 0.133(9) 0.020(7) 0.022(9) -0.016(9)
C5 0.129(9) 0.124(7) 0.089(6) 0.001(5) 0.050(6) -0.029(7)
N6 0.093(6) 0.133(6) 0.078(5) 0.010(5) 0.023(4) -0.026(5)
C8 0.093(8) 0.163(9) 0.150(8) -0.031(6) 0.054(7) -0.014(8)
C9 0.113(9) 0.182(10) 0.144(8) -0.046(8) 0.085(7) -0.003(8)
C10 0.177(15) 0.197(10) 0.146(10) -0.046(9) 0.075(10) -0.012(12)
C11 0.190(15) 0.191(10) 0.137(10) -0.052(8) 0.071(10) 0.004(12)
C12 0.135(11) 0.190(8) 0.109(7) -0.039(6) 0.054(7) -0.004(9)
N13 0.091(7) 0.180(9) 0.119(6) -0.026(6) 0.043(5) -0.002(7)
C14 0.111(9) 0.176(8) 0.112(8) 0.002(6) 0.036(8) 0.036(10)
C15 0.147(12) 0.185(10) 0.106(8) 0.014(8) 0.017(9) 0.068(11)
C16 0.161(12) 0.179(11) 0.115(9) 0.010(8) 0.043(10) 0.031(11)
C17 0.117(9) 0.160(10) 0.116(8) 0.017(6) 0.036(9) 0.027(9)
C18 0.084(7) 0.154(8) 0.123(7) 0.020(6) 0.049(8) 0.026(8)
N19 0.082(6) 0.154(7) 0.106(6) 0.008(5) 0.019(6) 0.032(6)
C20 0.101(8) 0.122(8) 0.123(8) 0.004(5) 0.029(8) 0.011(8)
C21 0.103(9) 0.119(7) 0.147(9) 0.008(6) 0.040(9) 0.003(8)
C22 0.103(8) 0.115(6) 0.163(9) -0.013(6) 0.055(9) -0.002(8)
C23 0.112(9) 0.121(6) 0.126(8) -0.014(6) 0.025(8) -0.004(8)
C24 0.154(11) 0.127(6) 0.124(8) -0.014(6) 0.058(9) -0.012(9)
N25 0.085(6) 0.116(7) 0.109(6) -0.008(5) 0.025(6) 0.004(5)
C26 0.122(9) 0.120(7) 0.128(8) -0.002(5) 0.051(8) -0.004(8)
C27 0.095(8) 0.126(7) 0.134(8) -0.025(5) 0.033(8) -0.020(8)
C28 0.112(9) 0.147(7) 0.150(9) -0.030(6) 0.048(9) -0.020(9)
C29 0.143(11) 0.160(8) 0.137(10) -0.023(7) 0.048(10) -0.016(11)
C30 0.119(9) 0.154(7) 0.121(8) -0.017(7) 0.051(8) -0.036(9)
N31 0.100(7) 0.126(7) 0.112(6) 0.000(5) 0.028(6) -0.007(6)
C32 0.270(18) 0.169(8) 0.185(10) -0.002(9) 0.137(11) -0.020(12)
C33 0.31(2) 0.183(9) 0.184(12) 0.019(8) 0.153(12) -0.025(14)
C34 0.239(17) 0.153(8) 0.193(11) 0.031(8) 0.104(11) 0.043(11)
C35 0.234(18) 0.186(10) 0.193(11) 0.027(8) 0.104(11) 0.023(12)
C36 0.173(15) 0.180(10) 0.201(11) 0.023(8) 0.056(11) 0.020(12)
N37 0.258(18) 0.203(12) 0.187(10) 0.009(8) 0.107(11) -0.045(11)
C38 0.129(12) 0.249(11) 0.170(9) 0.008(9) 0.102(8) 0.005(11)
C39 0.198(15) 0.253(10) 0.191(11) -0.004(9) 0.142(10) 0.011(13)
C40 0.199(15) 0.251(11) 0.177(10) 0.002(8) 0.147(10) -0.008(11)
C41 0.234(16) 0.253(12) 0.181(10) 0.032(9) 0.157(10) -0.051(12)
C42 0.213(15) 0.240(12) 0.150(8) 0.003(8) 0.131(9) -0.064(11)
N43 0.209(16) 0.271(14) 0.175(10) 0.002(9) 0.059(10) -0.044(12)
C44 0.217(16) 0.227(11) 0.174(10) -0.012(9) 0.129(13) -0.036(13)
C45 0.30(2) 0.246(16) 0.145(10) 0.005(9) 0.088(16) 0.011(17)
C46 0.28(2) 0.266(17) 0.176(12) 0.027(11) 0.078(17) 0.04(2)
C47 0.183(16) 0.269(14) 0.212(12) 0.038(10) 0.113(14) 0.041(15)
C48 0.162(14) 0.250(10) 0.254(14) 0.008(8) 0.121(15) -0.002(14)
N49 0.202(14) 0.223(9) 0.208(11) -0.027(9) 0.133(11) -0.064(11)
C50 0.072(9) 0.249(10) 0.266(13) 0.010(10) 0.061(12) 0.044(12)
C51 0.076(9) 0.247(12) 0.215(14) 0.004(10) 0.032(10) 0.070(12)
C52 0.163(14) 0.249(12) 0.238(16) 0.007(12) 0.094(16) 0.052(15)
C53 0.199(16) 0.204(12) 0.225(15) 0.004(11) 0.076(16) 0.018(14)
C54 0.085(8) 0.191(11) 0.278(12) 0.026(8) 0.091(11) 0.047(10)
N55 0.116(9) 0.205(11) 0.274(13) 0.015(10) 0.078(12) 0.027(10)
C56 0.106(10) 0.184(9) 0.212(12) 0.007(8) 0.026(13) 0.026(11)
C57 0.137(13) 0.197(13) 0.242(14) -0.010(9) 0.050(16) 0.039(11)
C58 0.152(14) 0.236(14) 0.225(14) -0.013(12) 0.052(14) 0.058(15)
C59 0.194(16) 0.239(13) 0.175(13) -0.001(11) 0.060(14) 0.044(16)
C60 0.143(12) 0.225(11) 0.152(11) 0.018(9) 0.063(11) 0.050(12)
N61 0.102(8) 0.191(8) 0.165(10) 0.017(8) 0.027(8) 0.012(8)
C062 0.077(7) 0.163(9) 0.146(10) -0.034(7) 0.048(7) -0.026(7)
O11 0.260(14) 0.167(7) 0.241(13) 0.036(9) 0.078(9) 0.044(9)
O600 0.298(19) 0.248(14) 0.169(10) -0.028(10) 0.120(11) -0.046(13)
C072 0.152(12) 0.125(8) 0.241(16) -0.004(9) 0.108(12) -0.017(10)
C078 0.154(12) 0.166(8) 0.125(10) -0.007(7) 0.064(11) -0.029(10)
C079 0.166(13) 0.189(9) 0.103(8) -0.032(7) 0.041(10) -0.010(11)
C080 0.23(2) 0.236(11) 0.124(12) 0.019(9) 0.095(13) 0.039(14)
C083 0.208(15) 0.145(10) 0.144(10) 0.002(9) 0.071(12) 0.031(10)
O10 0.253(15) 0.251(10) 0.213(12) 0.007(8) 0.110(11) 0.023(11)
C086 0.27(2) 0.163(12) 0.164(14) -0.045(12) 0.077(16) -0.008(14)
N601 0.231(15) 0.228(10) 0.139(9) -0.009(8) 0.104(10) -0.085(11)
C098 0.219(19) 0.126(9) 0.260(18) -0.019(11) 0.084(17) -0.042(13)
C102 0.156(16) 0.30(3) 0.37(2) 0.14(2) 0.157(15) 0.075(15)
C105 0.28(3) 0.23(2) 0.250(16) -0.042(16) 0.12(2) -0.02(2)
C107 0.120(11) 0.163(10) 0.193(13) -0.018(9) 0.066(11) -0.046(8)
O505 0.41(2) 0.180(11) 0.150(9) 0.008(7) 0.149(11) 0.062(11)
C110 0.31(2) 0.177(8) 0.154(11) 0.010(9) 0.142(12) 0.006(13)
C113 0.28(2) 0.174(12) 0.225(18) -0.016(14) 0.074(12) 0.042(13)
C114 0.21(2) 0.239(16) 0.46(3) 0.04(2) 0.14(2) 0.065(16)
C115 0.32(3) 0.252(13) 0.234(16) 0.005(14) 0.089(17) 0.008(19)
C116 0.098(9) 0.147(8) 0.110(10) -0.016(7) 0.021(7) -0.016(7)
C120 0.30(3) 0.140(11) 0.33(3) -0.009(15) 0.15(2) -0.062(16)
C504 0.27(3) 0.24(2) 0.163(17) -0.029(16) 0.036(16) -0.076(19)
C516 0.221(15) 0.216(11) 0.146(9) -0.009(8) 0.111(9) -0.091(12)
O878 0.24(3) 1.5(3) 0.95(16) -0.90(19) 0.14(6) -0.14(7)
C503 0.37(3) 0.202(18) 0.151(16) -0.036(13) 0.076(19) -0.04(2)
O90 0.79(13) 0.43(5) 1.6(2) -0.33(10) 0.91(17) -0.18(7)
C602 0.212(18) 0.202(12) 0.201(12) -0.002(9) 0.126(10) 0.014(12)
C601 0.167(16) 0.238(11) 0.168(10) 0.018(8) 0.076(10) 0.035(13)
C604 0.38(3) 0.23(2) 0.228(19) -0.006(14) 0.05(2) -0.053(18)
C605 0.261(17) 0.128(12) 0.26(2) 0.003(13) 0.044(15) 0.030(9)
C888 0.171(15) 0.259(11) 0.281(14) 0.014(10) 0.133(17) 0.015(16)
C779 0.131(12) 0.315(15) 0.106(12) 0.051(9) 0.075(10) 0.029(12)
C782 0.24(2) 0.31(3) 0.38(3) 0.17(2) 0.21(2) 0.13(2)
C780 0.217(19) 0.270(18) 0.27(2) 0.093(14) 0.148(13) 0.047(13)
O671 0.236(17) 0.50(3) 0.094(9) 0.051(10) 0.079(9) 0.093(16)
O787 0.199(14) 0.273(12) 0.251(14) 0.053(10) 0.132(12) 0.018(11)
O683 1.25(15) 0.33(4) 1.62(18) -0.42(7) 1.20(16) -0.49(7)
O820 1.92(19) 1.16(13) 0.92(9) -0.19(9) 1.16(12) 0.47(13)
O888 0.120(9) 0.277(14) 0.289(16) 0.066(13) 0.051(10) 0.026(10)
N650 0.188(14) 0.250(10) 0.277(13) 0.005(10) 0.106(15) 0.028(13)
O988 0.41(8) 0.34(6) 0.97(19) 0.000 0.05(10) 0.000
C68 0.35(3) 0.256(13) 0.266(19) -0.004(16) 0.09(2) 0.01(2)
C66 1.25(15) 0.38(5) 1.62(18) -0.48(8) 1.22(17) -0.43(8)
C480 0.101(17) 0.176(9) 0.262(16) -0.013(9) 0.065(15) -0.039(16)
O68 0.154(9) 0.214(10) 0.095(7) -0.009(6) 0.015(6) -0.024(7)
Cl3 0.86(6) 0.51(3) 0.44(3) 0.11(3) 0.28(3) 0.12(3)
Cl11 0.65(5) 0.55(3) 0.70(5) 0.06(3) 0.44(4) -0.03(4)
O69 1.21(11) 0.27(3) 0.61(5) 0.01(4) 0.64(7) -0.02(5)
C70 0.268(17) 0.148(9) 0.140(11) 0.022(9) 0.111(8) 0.065(11)
C71 0.162(16) 0.256(17) 0.264(17) 0.005(12) 0.081(13) 0.031(11)
O75 0.32(4) 0.81(10) 0.46(5) -0.19(6) 0.17(4) -0.15(5)
C72 0.48(5) 0.22(2) 0.28(2) -0.04(2) -0.04(3) -0.03(2)
O74 1.19(11) 0.20(2) 0.56(5) 0.12(3) 0.61(7) 0.08(4)
C77 0.47(4) 1.06(9) 0.15(7) 0.12(3) -0.07(4) -0.72(7)
Cl12 0.62(5) 0.56(4) 0.69(5) 0.01(4) 0.47(5) 0.00(4)
C73 0.15(3) 0.59(9) 0.83(14) 0.38(10) -0.04(5) -0.09(4)
C91 0.15(2) 0.31(3) 0.37(4) -0.06(3) -0.09(2) -0.036(19)
C93 1.22(11) 0.22(4) 0.56(6) 0.09(5) 0.63(7) 0.00(5)
C92 0.27(4) 1.4(2) 0.30(5) 0.28(9) 0.11(4) -0.21(8)
Cl10 0.66(5) 1.12(12) 0.38(4) 0.16(5) 0.33(3) 0.07(4)
N190 0.118(9) 0.178(8) 0.217(12) 0.013(8) 0.016(10) -0.017(9)
O890 0.155(10) 0.196(9) 0.231(11) -0.020(9) 0.051(9) -0.053(9)
C771 0.18(2) 0.097(13) 0.187(16) 0.007(11) 0.097(16) 0.015(12)
C770 0.213(16) 0.140(10) 0.178(14) 0.036(9) 0.109(10) 0.025(9)
C772 0.211(17) 0.154(10) 0.202(15) 0.046(11) 0.108(13) 0.044(9)

loop_
_atom_type_symbol
_atom_type_description
_atom_type_scat_dispersion_real
_atom_type_scat_dispersion_imag
_atom_type_scat_source
C C 0.0181 0.0091 'International Tables Vol C Tables 4.2.6.8 and 6.1.1.4'
H H 0.0000 0.0000 'International Tables Vol C Tables 4.2.6.8 and 6.1.1.4'
N N 0.0311 0.0180 'International Tables Vol C Tables 4.2.6.8 and 6.1.1.4'
O O 0.0492 0.0322 'International Tables Vol C Tables 4.2.6.8 and 6.1.1.4'
Cl Cl 0.3639 0.7018 'International Tables Vol C Tables 4.2.6.8 and 6.1.1.4'

loop_
_geom_angle_atom_site_label_1
_geom_angle_atom_site_label_2
_geom_angle_atom_site_label_3
_geom_angle
C035 N30 C5 121.4(11)
C28 O3 C083 121.1(12)
C22 O4 C072 124.1(13)
C18 N3 C045 128.4(13)
C116 O9 C062 115.7(11)
C24 C013 C26 112.5(10)
C24 C013 C019 122.9(13)
C26 C013 C019 124.6(13)
C14 N4 C079 124.3(12)
O7 C035 N30 141.7(16)
O7 C035 C8 113.6(14)
N30 C035 C8 104.7(13)
C779 N510 C60 137.6(19)
C116 N8 C1 125.5(13)
C078 O1 C110 124.1(15)
O5 C045 N3 123.1(16)
O5 C045 C20 121.6(16)
N3 C045 C20 115.2(15)
C23 C052 C27 117.8(11)
C2 C1 N6 120.0
C2 C1 N8 125.3(7)
N6 C1 N8 114.7(7)
C1 C2 C3 120.0
C2 C3 C4 120.0
C5 C4 C3 120.0
N30 C5 C4 124.7(7)
N30 C5 N6 115.2(7)
C4 C5 N6 120.0
C5 N6 C1 120.0
C9 C8 N13 120.0
C9 C8 C035 121.9(9)
N13 C8 C035 118.0(9)
C10 C9 C8 120.0
C9 C10 C11 120.0
C10 C11 C12 120.0
N13 C12 C11 120.0
N13 C12 C079 119.2(10)
C11 C12 C079 120.7(10)
C12 N13 C8 120.0
N4 C14 C15 124.8(9)
N4 C14 N19 114.8(9)
C15 C14 N19 120.0
C14 C15 C16 120.0
C17 C16 C15 120.0
C18 C17 C16 120.0
N3 C18 C17 129.3(9)
N3 C18 N19 110.6(9)
C17 C18 N19 120.0
C18 N19 C14 120.0
C21 C20 N25 120.0
C21 C20 C045 121.0(10)
N25 C20 C045 119.0(10)
C22 C21 C20 120.0
O4 C22 C21 123.2(9)
O4 C22 C23 116.8(9)
C21 C22 C23 120.0
C22 C23 C24 120.0
C22 C23 C052 120.5(9)
C24 C23 C052 119.4(9)
N25 C24 C23 120.0
N25 C24 C013 113.9(8)
C23 C24 C013 126.1(8)
C24 N25 C20 120.0
C27 C26 N31 120.0
C27 C26 C013 125.2(8)
N31 C26 C013 114.7(8)
C26 C27 C28 120.0
C26 C27 C052 119.0(9)
C28 C27 C052 121.0(9)
O3 C28 C29 124.7(9)
O3 C28 C27 115.1(9)
C29 C28 C27 120.0
C30 C29 C28 120.0
N31 C30 C29 120.0
N31 C30 C078 119.5(10)
C29 C30 C078 120.4(11)
C30 N31 C26 120.0
C33 C32 N37 120.0
C33 C32 C110 117.1(15)
N37 C32 C110 122.9(15)
C34 C33 C32 120.0
C33 C34 C35 120.0
C33 C34 O11 129.3(14)
C35 C34 O11 110.7(14)
C36 C35 C34 120.0
C36 C35 C602 112.7(14)
C34 C35 C602 127.3(14)
C35 C36 N37 120.0
C35 C36 C601 122.8(13)
N37 C36 C601 117.2(13)
C36 N37 C32 120.0
C39 C38 N43 120.0
C39 C38 C601 121.2(14)
N43 C38 C601 118.8(14)
C40 C39 C38 120.0
C40 C39 C602 125.4(15)
C38 C39 C602 114.4(15)
C39 C40 C41 120.0
C39 C40 O10 107.3(15)
C41 C40 O10 132.7(15)
C42 C41 C40 120.0
C41 C42 N43 120.0
C41 C42 C516 124.9(15)
N43 C42 C516 115.1(15)
C42 N43 C38 120.0
C45 C44 N49 120.0
C45 C44 N601 114.3(14)
N49 C44 N601 125.3(14)
C46 C45 C44 120.0
C45 C46 C47 120.0
C48 C47 C46 120.0
C888 C48 C47 109.1(12)
C888 C48 N49 130.5(13)
C47 C48 N49 120.0
C888 C48 N650 39.1(8)
C47 C48 N650 148.1(10)
N49 C48 N650 91.7(10)
C48 N49 C44 120.0
C51 C50 N55 120.0
C51 C50 N650 138.4(10)
N55 C50 N650 101.6(10)
C50 C51 C52 120.0
C53 C52 C51 120.0
C52 C53 C54 120.0
N55 C54 C53 120.0
N55 C54 C480 107.1(10)
C53 C54 C480 130.2(10)
C54 N55 C50 120.0
N190 C56 C57 131.9(12)
N190 C56 N61 108.1(12)
C57 C56 N61 120.0
N190 C56 C480 38.8(7)
C57 C56 C480 93.5(10)
N61 C56 C480 145.1(10)
C56 C57 C58 120.0
C59 C58 C57 120.0
C60 C59 C58 120.0
C59 C60 N61 120.0
C59 C60 N510 113.5(12)
N61 C60 N510 126.2(12)
C60 N61 C56 120.0
C058 C062 O9 117.7(12)
C058 C062 C107 109.6(14)
O9 C062 C107 94.5(12)
C058 C062 C054 115.9(12)
O9 C062 C054 110.0(11)
C107 C062 C054 106.5(14)
C34 O11 C70 97.8(14)
O4 C072 C098 107.9(19)
O2 C078 O1 127.1(19)
O2 C078 C30 123.9(19)
O1 C078 C30 108.9(15)
O6 C079 N4 125.3(19)
O6 C079 C12 121.1(17)
N4 C079 C12 112.7(15)
C086 C083 O3 110.8(17)
C40 O10 C115 111.8(19)
C40 O10 C71 135(2)
C115 O10 C71 113(2)
C503 C086 C083 111(2)
C503 C086 C504 109(3)
C083 C086 C504 112(2)
C516 N601 C44 138.7(18)
C105 C098 C072 124(2)
C105 C098 C120 124(2)
C072 C098 C120 101(2)
O505 C110 O1 112.4(18)
O505 C110 C32 138(2)
O1 C110 C32 109.2(18)
C605 C113 C70 98.1(18)
O10 C115 C68 113(3)
O68 C116 N8 130.0(17)
O68 C116 O9 122.0(14)
N8 C116 O9 108.0(14)
N601 C516 O600 127.4(17)
N601 C516 C42 123(2)
O600 C516 C42 109.1(19)
C39 C602 C35 127.1(19)
C38 C601 C36 121.2(16)
C38 C601 C080 118.4(16)
C36 C601 C080 120.4(15)
C72 C604 C68 102(4)
C72 C604 C71 95(3)
C68 C604 C71 99(3)
C113 C605 C772 107(3)
O888 C888 N650 107.5(17)
O888 C888 C48 148.5(19)
N650 C888 C48 100.8(12)
O671 C779 N510 121(3)
O671 C779 O787 127(2)
N510 C779 O787 104.6(18)
O787 C780 C102 99(2)
O787 C780 C782 117(2)
C102 C780 C782 99.4(19)
O787 C780 C114 98(2)
C102 C780 C114 90(2)
C782 C780 C114 141(3)
C780 O787 C779 115(2)
C888 N650 C50 116.4(15)
C888 N650 C48 40.1(7)
C50 N650 C48 156.5(12)
C115 C68 C604 92(3)
O890 C480 N190 144(2)
O890 C480 C54 108.5(16)
N190 C480 C54 99.7(12)
O890 C480 C56 109.5(14)
N190 C480 C56 36.7(8)
C54 C480 C56 135.5(12)
C77 Cl3 Cl12 53.2(15)
Cl12 Cl11 C77 67.6(14)
O11 C70 C113 174.0(17)
O11 C70 C770 93.1(14)
C113 C70 C770 91.4(14)
O10 C71 C604 86.4(19)
Cl3 C77 Cl11 94(3)
Cl3 C77 Cl10 103(4)
Cl11 C77 Cl10 96(3)
Cl3 C77 Cl12 74(3)
Cl11 C77 Cl12 46(2)
Cl10 C77 Cl12 141(3)
Cl11 Cl12 C77 66.4(16)
Cl11 Cl12 Cl3 92(3)
C77 Cl12 Cl3 52.7(15)
O69 C93 O74 116(10)
C56 N190 C480 104.5(13)
C772 C770 C771 111(2)
C772 C770 C70 116(2)
C771 C770 C70 102.1(15)
C770 C772 C605 98.3(18)

loop_
_geom_bond_atom_site_label_1
_geom_bond_atom_site_label_2
_geom_bond_distance
N30 C035 1.260(16)
N30 C5 1.375(12)
O7 C035 1.129(15)
O3 C28 1.364(12)
O3 C083 1.48(2)
O4 C22 1.349(11)
O4 C072 1.46(2)
N3 C18 1.351(14)
N3 C045 1.384(19)
O9 C116 1.444(18)
O9 C062 1.455(15)
O5 C045 1.231(17)
C013 C24 1.409(16)
C013 C26 1.417(16)
C013 C019 1.528(15)
O2 C078 1.121(18)
N4 C14 1.284(14)
N4 C079 1.39(2)
C035 C8 1.611(16)
N510 C779 1.34(2)
N510 C60 1.431(16)
N8 C116 1.237(16)
N8 C1 1.401(13)
O1 C078 1.42(2)
O1 C110 1.45(3)
O6 C079 1.158(18)
C045 C20 1.407(19)
C052 C23 1.408(16)
C052 C27 1.448(16)
C054 C062 1.57(2)
C058 C062 1.410(18)
C1 C2 1.3900
C1 N6 1.3900
C2 C3 1.3900
C3 C4 1.3900
C4 C5 1.3900
C5 N6 1.3900
C8 C9 1.3900
C8 N13 1.3900
C9 C10 1.3900
C10 C11 1.3900
C11 C12 1.3900
C12 N13 1.3900
C12 C079 1.48(2)
C14 C15 1.3900
C14 N19 1.3900
C15 C16 1.3900
C16 C17 1.3900
C17 C18 1.3900
C18 N19 1.3900
C20 C21 1.3900
C20 N25 1.3900
C21 C22 1.3900
C22 C23 1.3900
C23 C24 1.3900
C24 N25 1.3900
C26 C27 1.3900
C26 N31 1.3900
C27 C28 1.3900
C28 C29 1.3900
C29 C30 1.3900
C30 N31 1.3900
C30 C078 1.49(2)
C32 C33 1.3900
C32 N37 1.3900
C32 C110 1.486(17)
C33 C34 1.3900
C34 C35 1.3900
C34 O11 1.409(13)
C35 C36 1.3900
C35 C602 1.445(16)
C36 N37 1.3900
C36 C601 1.398(15)
C38 C39 1.3900
C38 N43 1.3900
C38 C601 1.403(16)
C39 C40 1.3900
C39 C602 1.421(16)
C40 C41 1.3900
C40 O10 1.47(2)
C41 C42 1.3900
C42 N43 1.3900
C42 C516 1.474(16)
C44 C45 1.3900
C44 N49 1.3900
C44 N601 1.37(2)
C45 C46 1.3900
C46 C47 1.3900
C47 C48 1.3900
C48 C888 1.419(15)
C48 N49 1.3900
C48 N650 2.162(15)
C50 C51 1.3900
C50 N55 1.3900
C50 N650 1.534(14)
C51 C52 1.3900
C52 C53 1.3900
C53 C54 1.3900
C54 N55 1.3900
C54 C480 1.446(12)
C56 N190 1.349(15)
C56 C57 1.3900
C56 N61 1.3900
C56 C480 2.187(15)
C57 C58 1.3900
C58 C59 1.3900
C59 C60 1.3900
C60 N61 1.3900
C062 C107 1.52(2)
O11 C70 1.503(16)
O600 C516 1.38(3)
C072 C098 1.50(3)
C080 C601 1.526(17)
C083 C086 1.43(3)
O10 C115 1.469(18)
O10 C71 1.63(3)
C086 C503 1.25(3)
C086 C504 1.49(4)
N601 C516 1.32(3)
C098 C105 1.34(3)
C098 C120 1.59(4)
C102 C780 1.496(18)
O505 C110 1.14(2)
C113 C605 1.54(3)
C113 C70 1.77(3)
C114 C780 1.546(19)
C115 C68 1.468(19)
C116 O68 1.158(16)
O90 C91 1.86(6)
C604 C72 1.51(5)
C604 C68 1.72(5)
C604 C71 1.83(5)
C605 C772 1.55(3)
C888 O888 1.39(2)
C888 N650 1.387(17)
C779 O671 1.14(2)
C779 O787 1.50(3)
C782 C780 1.544(18)
C780 O787 1.35(3)
O683 C66 1.65(18)
C480 O890 1.113(15)
C480 N190 1.417(13)
Cl3 C77 1.77(2)
Cl3 Cl12 2.14(7)
Cl11 Cl12 1.38(6)
Cl11 C77 1.76(2)
O69 C93 1.37(8)
C70 C770 1.79(3)
O74 C93 1.58(12)
C77 Cl10 1.78(2)
C77 Cl12 1.78(2)
C771 C770 1.43(3)
C770 C772 1.32(3)

loop_
_geom_torsion_atom_site_label_1
_geom_torsion_atom_site_label_2
_geom_torsion_atom_site_label_3
_geom_torsion_atom_site_label_4
_geom_torsion
C5 N30 C035 O7 3(3)
C5 N30 C035 C8 -173.3(10)
C18 N3 C045 O5 -3(2)
C18 N3 C045 C20 -179.8(11)
C116 N8 C1 C2 15.6(18)
C116 N8 C1 N6 -164.8(13)
N6 C1 C2 C3 0.0
N8 C1 C2 C3 179.6(11)
C1 C2 C3 C4 0.0
C2 C3 C4 C5 0.0
C035 N30 C5 C4 -13.3(16)
C035 N30 C5 N6 170.5(10)
C3 C4 C5 N30 -176.0(11)
C3 C4 C5 N6 0.0
N30 C5 N6 C1 176.3(10)
C4 C5 N6 C1 0.0
C2 C1 N6 C5 0.0
N8 C1 N6 C5 -179.7(10)
O7 C035 C8 C9 -2.5(16)
N30 C035 C8 C9 175.2(8)
O7 C035 C8 N13 -179.4(11)
N30 C035 C8 N13 -1.6(12)
N13 C8 C9 C10 0.0
C035 C8 C9 C10 -176.8(10)
C8 C9 C10 C11 0.0
C9 C10 C11 C12 0.0
C10 C11 C12 N13 0.0
C10 C11 C12 C079 -177.6(12)
C11 C12 N13 C8 0.0
C079 C12 N13 C8 177.7(12)
C9 C8 N13 C12 0.0
C035 C8 N13 C12 176.9(9)
C079 N4 C14 C15 -28.6(19)
C079 N4 C14 N19 159.3(13)
N4 C14 C15 C16 -171.7(12)
N19 C14 C15 C16 0.0
C14 C15 C16 C17 0.0
C15 C16 C17 C18 0.0
C045 N3 C18 C17 -6.6(18)
C045 N3 C18 N19 177.5(12)
C16 C17 C18 N3 -175.5(11)
C16 C17 C18 N19 0.0
N3 C18 N19 C14 176.3(9)
C17 C18 N19 C14 0.0
N4 C14 N19 C18 172.5(11)
C15 C14 N19 C18 0.0
O5 C045 C20 C21 -2.0(18)
N3 C045 C20 C21 175.1(9)
O5 C045 C20 N25 175.8(11)
N3 C045 C20 N25 -7.2(15)
N25 C20 C21 C22 0.0
C045 C20 C21 C22 177.7(10)
C072 O4 C22 C21 -5.9(16)
C072 O4 C22 C23 173.3(11)
C20 C21 C22 O4 179.1(9)
C20 C21 C22 C23 0.0
O4 C22 C23 C24 -179.2(8)
C21 C22 C23 C24 0.0
O4 C22 C23 C052 -3.4(10)
C21 C22 C23 C052 175.8(10)
C27 C052 C23 C22 -177.4(8)
C27 C052 C23 C24 -1.6(13)
C22 C23 C24 N25 0.0
C052 C23 C24 N25 -175.8(10)
C22 C23 C24 C013 178.1(11)
C052 C23 C24 C013 2.3(12)
C26 C013 C24 N25 176.0(8)
C019 C013 C24 N25 -4.0(17)
C26 C013 C24 C23 -2.2(15)
C019 C013 C24 C23 177.8(11)
C23 C24 N25 C20 0.0
C013 C24 N25 C20 -178.3(10)
C21 C20 N25 C24 0.0
C045 C20 N25 C24 -177.8(10)
C24 C013 C26 C27 1.8(15)
C019 C013 C26 C27 -178.2(11)
C24 C013 C26 N31 179.2(8)
C019 C013 C26 N31 -0.8(17)
N31 C26 C27 C28 0.0
C013 C26 C27 C28 177.3(11)
N31 C26 C27 C052 -178.7(9)
C013 C26 C27 C052 -1.5(11)
C23 C052 C27 C26 1.2(13)
C23 C052 C27 C28 -177.5(8)
C083 O3 C28 C29 1.9(16)
C083 O3 C28 C27 -172.9(12)
C26 C27 C28 O3 175.0(9)
C052 C27 C28 O3 -6.3(10)
C26 C27 C28 C29 0.0
C052 C27 C28 C29 178.7(9)
O3 C28 C29 C30 -174.5(9)
C27 C28 C29 C30 0.0
C28 C29 C30 N31 0.0
C28 C29 C30 C078 -176.7(11)
C29 C30 N31 C26 0.0
C078 C30 N31 C26 176.8(11)
C27 C26 N31 C30 0.0
C013 C26 N31 C30 -177.6(10)
N37 C32 C33 C34 0.0
C110 C32 C33 C34 179.9(16)
C32 C33 C34 C35 0.0
C32 C33 C34 O11 -177.2(16)
C33 C34 C35 C36 0.0
O11 C34 C35 C36 177.6(13)
C33 C34 C35 C602 177.4(15)
O11 C34 C35 C602 -4.9(17)
C34 C35 C36 N37 0.0
C602 C35 C36 N37 -177.8(13)
C34 C35 C36 C601 178.8(15)
C602 C35 C36 C601 1.0(13)
C35 C36 N37 C32 0.0
C601 C36 N37 C32 -178.9(14)
C33 C32 N37 C36 0.0
C110 C32 N37 C36 -179.9(17)
N43 C38 C39 C40 0.0
C601 C38 C39 C40 177.3(13)
N43 C38 C39 C602 174.7(12)
C601 C38 C39 C602 -8.0(15)
C38 C39 C40 C41 0.0
C602 C39 C40 C41 -174.1(13)
C38 C39 C40 O10 -179.5(11)
C602 C39 C40 O10 6.5(14)
C39 C40 C41 C42 0.0
O10 C40 C41 C42 179.3(15)
C40 C41 C42 N43 0.0
C40 C41 C42 C516 179.9(15)
C41 C42 N43 C38 0.0
C516 C42 N43 C38 -179.9(13)
C39 C38 N43 C42 0.0
C601 C38 N43 C42 -177.3(12)
N49 C44 C45 C46 0.0
N601 C44 C45 C46 -173.7(15)
C44 C45 C46 C47 0.0
C45 C46 C47 C48 0.0
C46 C47 C48 C888 173.1(16)
C46 C47 C48 N49 0.0
C46 C47 C48 N650 173(2)
C888 C48 N49 C44 -171(2)
C47 C48 N49 C44 0.0
N650 C48 N49 C44 -176.5(10)
C45 C44 N49 C48 0.0
N601 C44 N49 C48 172.9(17)
N55 C50 C51 C52 0.0
N650 C50 C51 C52 -177.3(16)
C50 C51 C52 C53 0.0
C51 C52 C53 C54 0.0
C52 C53 C54 N55 0.0
C52 C53 C54 C480 -158.8(19)
C53 C54 N55 C50 0.0
C480 C54 N55 C50 163.2(15)
C51 C50 N55 C54 0.0
N650 C50 N55 C54 178.1(11)
N190 C56 C57 C58 176.6(15)
N61 C56 C57 C58 0.0
C480 C56 C57 C58 169.9(11)
C56 C57 C58 C59 0.0
C57 C58 C59 C60 0.0
C58 C59 C60 N61 0.0
C58 C59 C60 N510 -174.5(12)
C779 N510 C60 C59 -3(2)
C779 N510 C60 N61 -177.2(17)
C59 C60 N61 C56 0.0
N510 C60 N61 C56 173.7(14)
N190 C56 N61 C60 -177.4(12)
C57 C56 N61 C60 0.0
C480 C56 N61 C60 -162.2(18)
C116 O9 C062 C058 62.6(18)
C116 O9 C062 C107 177.6(13)
C116 O9 C062 C054 -73.1(16)
C33 C34 O11 C70 -19(2)
C35 C34 O11 C70 163.4(12)
C22 O4 C072 C098 -171.0(15)
C110 O1 C078 O2 -28(3)
C110 O1 C078 C30 156.0(18)
N31 C30 C078 O2 -175.1(16)
C29 C30 C078 O2 2(2)
N31 C30 C078 O1 0.7(17)
C29 C30 C078 O1 177.4(10)
C14 N4 C079 O6 15(3)
C14 N4 C079 C12 -175.1(13)
N13 C12 C079 O6 163.9(16)
C11 C12 C079 O6 -18(2)
N13 C12 C079 N4 -6.2(19)
C11 C12 C079 N4 171.5(10)
C28 O3 C083 C086 176.1(16)
C39 C40 O10 C115 177(2)
C41 C40 O10 C115 -3(3)
C39 C40 O10 C71 -7(3)
C41 C40 O10 C71 174.0(18)
O3 C083 C086 C503 177(3)
O3 C083 C086 C504 -60(3)
C45 C44 N601 C516 -14(3)
N49 C44 N601 C516 172(2)
O4 C072 C098 C105 36(4)
O4 C072 C098 C120 180.0(17)
C078 O1 C110 O505 -16(3)
C078 O1 C110 C32 161.9(17)
C33 C32 C110 O505 -4(4)
N37 C32 C110 O505 176(3)
C33 C32 C110 O1 179.0(12)
N37 C32 C110 O1 -1(2)
C40 O10 C115 C68 175(3)
C71 O10 C115 C68 -3(4)
C1 N8 C116 O68 -8(3)
C1 N8 C116 O9 173.6(12)
C062 O9 C116 O68 7(2)
C062 O9 C116 N8 -173.9(12)
C44 N601 C516 O600 4(4)
C44 N601 C516 C42 175.3(19)
C41 C42 C516 N601 173.6(15)
N43 C42 C516 N601 -6(2)
C41 C42 C516 O600 -14(2)
N43 C42 C516 O600 166.0(12)
C40 C39 C602 C35 -174.9(13)
C38 C39 C602 C35 11(2)
C36 C35 C602 C39 -7.2(19)
C34 C35 C602 C39 175.2(13)
C39 C38 C601 C36 3(2)
N43 C38 C601 C36 -179.7(12)
C39 C38 C601 C080 -179.1(13)
N43 C38 C601 C080 -2(2)
C35 C36 C601 C38 1(2)
N37 C36 C601 C38 179.6(13)
C35 C36 C601 C080 -177.0(13)
N37 C36 C601 C080 2(2)
C70 C113 C605 C772 -51(3)
C47 C48 C888 O888 -27(4)
N49 C48 C888 O888 145(3)
N650 C48 C888 O888 153(5)
C47 C48 C888 N650 179.7(15)
N49 C48 C888 N650 -8(3)
C60 N510 C779 O671 21(3)
C60 N510 C779 O787 172.3(18)
C102 C780 O787 C779 -75(3)
C782 C780 O787 C779 31(3)
C114 C780 O787 C779 -166.6(19)
O671 C779 O787 C780 -5(3)
N510 C779 O787 C780 -155.0(17)
O888 C888 N650 C50 16(3)
C48 C888 N650 C50 -178.5(14)
O888 C888 N650 C48 -166(3)
C51 C50 N650 C888 -14(3)
N55 C50 N650 C888 168.9(19)
C51 C50 N650 C48 -16(4)
N55 C50 N650 C48 166(3)
C47 C48 N650 C888 -1(3)
N49 C48 N650 C888 174(2)
C888 C48 N650 C50 3(3)
C47 C48 N650 C50 3(5)
N49 C48 N650 C50 177(3)
O10 C115 C68 C604 38(4)
C72 C604 C68 C115 -153(4)
C71 C604 C68 C115 -56(3)
N55 C54 C480 O890 166.2(19)
C53 C54 C480 O890 -33(3)
N55 C54 C480 N190 10(2)
C53 C54 C480 N190 170.4(10)
N55 C54 C480 C56 19(3)
C53 C54 C480 C56 179.5(15)
N190 C56 C480 O890 -162(3)
C57 C56 C480 O890 10(2)
N61 C56 C480 O890 174.1(16)
C57 C56 C480 N190 172.0(15)
N61 C56 C480 N190 -23(2)
N190 C56 C480 C54 -15(2)
C57 C56 C480 C54 157(3)
N61 C56 C480 C54 -39(4)
C34 O11 C70 C113 47(19)
C34 O11 C70 C770 -174.6(14)
C605 C113 C70 O11 164(18)
C605 C113 C70 C770 26(2)
C40 O10 C71 C604 151(2)
C115 O10 C71 C604 -32(3)
C72 C604 C71 O10 154(3)
C68 C604 C71 O10 51(2)
Cl12 Cl3 C77 Cl11 -42(2)
Cl12 Cl3 C77 Cl10 -139(4)
Cl12 Cl11 C77 Cl3 63(4)
Cl12 Cl11 C77 Cl10 167(5)
C77 Cl11 Cl12 Cl3 -47.4(18)
Cl3 C77 Cl12 Cl11 -112(5)
Cl10 C77 Cl12 Cl11 -21(8)
Cl11 C77 Cl12 Cl3 112(5)
Cl10 C77 Cl12 Cl3 91(7)
C77 Cl3 Cl12 Cl11 58(3)
C57 C56 N190 C480 -11(2)
N61 C56 N190 C480 166.2(15)
O890 C480 N190 C56 29(5)
C54 C480 N190 C56 169.3(15)
O11 C70 C770 C772 -171(2)
C113 C70 C770 C772 5(2)
O11 C70 C770 C771 68(2)
C113 C70 C770 C771 -116(2)
C771 C770 C772 C605 83(2)
C70 C770 C772 C605 -33(2)
C113 C605 C772 C770 55(3)
